data_1567425
loop_
_publ_author_name
'He, Fu-Sheng'
'Zhang, Chun'
'Jiang, Minghui'
'Lou, Lujun'
'Wu, Jie'
'Ye, Shengqing'

_publ_section_title
;
 Access to chiral \b-sulfonyl carbonyl compounds via photoinduced
 organocatalytic asymmetric radical sulfonylation with sulfur dioxide
;
_journal_issue 30
_journal_name_full 'Chemical Science'
_journal_page_first 8834
_journal_page_last 8839
_journal_paper_doi 10.1039/D2SC02497G
_journal_volume 13
_journal_year 2022
_chemical_absolute_configuration rm
_chemical_formula_moiety 'C21 H24 O4 S'
_chemical_formula_sum 'C21 H24 O4 S'
_chemical_formula_weight 372.46
_space_group_crystal_system monoclinic
_space_group_IT_number 4
_space_group_name_Hall 'P 2yb'
_space_group_name_H-M_alt 'P 1 21 1'
_atom_sites_solution_hydrogens geom
_atom_sites_solution_primary dual
_audit_block_doi 10.5517/ccdc.csd.cc2bpkrc
_audit_creation_date 2022-02-23
_audit_creation_method
;
Olex2 1.2
(compiled 2018.05.29 svn.r3508 for OlexSys, GUI svn.r5506)
;
_audit_update_record
;
2022-04-11 deposited with the CCDC.	2022-07-04 downloaded from the CCDC.
;
_cell_angle_alpha 90
_cell_angle_beta 118.99
_cell_angle_gamma 90
_cell_formula_units_Z 2
_cell_length_a 11.826(2)
_cell_length_b 7.8223(13)
_cell_length_c 12.199(2)
_cell_measurement_reflns_used 3618
_cell_measurement_temperature 296(2)
_cell_measurement_theta_max 27.44
_cell_measurement_theta_min 3.23
_cell_volume 987.1(3)
_computing_cell_refinement 'SAINT v8.34A (Bruker, 2013)'
_computing_data_collection 'Bruker SMART'
_computing_data_reduction 'SAINT v8.34A (Bruker, 2013)'
_computing_molecular_graphics 'Olex2 (Dolomanov et al., 2009)'
_computing_publication_material 'Olex2 (Dolomanov et al., 2009)'
_computing_structure_refinement 'XL (Sheldrick, 2008)'
_computing_structure_solution 'ShelXT (Sheldrick, 2015)'
_diffrn_ambient_temperature 296.15
_diffrn_measured_fraction_theta_full 0.995
_diffrn_measured_fraction_theta_max 0.995
_diffrn_measurement_device_type 'CCD area detector'
_diffrn_measurement_method 'phi and omega scans'
_diffrn_radiation_monochromator graphite
_diffrn_radiation_type MoK\a
_diffrn_radiation_wavelength 0.71073
_diffrn_reflns_av_R_equivalents 0.0137
_diffrn_reflns_av_unetI/netI 0.0230
_diffrn_reflns_Laue_measured_fraction_full 0.995
_diffrn_reflns_Laue_measured_fraction_max 0.995
_diffrn_reflns_limit_h_max 14
_diffrn_reflns_limit_h_min -10
_diffrn_reflns_limit_k_max 7
_diffrn_reflns_limit_k_min -9
_diffrn_reflns_limit_l_max 10
_diffrn_reflns_limit_l_min -14
_diffrn_reflns_number 5020
_diffrn_reflns_point_group_measured_fraction_full 0.926
_diffrn_reflns_point_group_measured_fraction_max 0.926
_diffrn_reflns_theta_full 24.999
_diffrn_reflns_theta_max 24.999
_diffrn_reflns_theta_min 3.265
_exptl_absorpt_coefficient_mu 0.186
_exptl_absorpt_correction_T_max 0.7456
_exptl_absorpt_correction_T_min 0.6680
_exptl_absorpt_correction_type none
_exptl_absorpt_process_details
;
SADABS-2014/5 (Bruker,2014/5) was used for absorption correction.
wR2(int) was 0.0981 before and 0.0238 after correction.
The Ratio of minimum to maximum transmission is 0.8959.
The \l/2 correction factor is 0.00150.
;
_exptl_crystal_colour COLORLESS
_exptl_crystal_density_diffrn 1.253
_exptl_crystal_description BLOCK
_exptl_crystal_F_000 396
_exptl_crystal_size_max 0.26
_exptl_crystal_size_mid 0.24
_exptl_crystal_size_min 0.22
_refine_diff_density_max 0.156
_refine_diff_density_min -0.183
_refine_diff_density_rms 0.032
_refine_ls_abs_structure_details
;
 Flack x determined using 1251 quotients [(I+)-(I-)]/[(I+)+(I-)] 
 (Parsons, Flack and Wagner, Acta Cryst. B69 (2013) 249-259). 
;
_refine_ls_abs_structure_Flack 0.06(2)
_refine_ls_extinction_method none
_refine_ls_goodness_of_fit_ref 1.009
_refine_ls_hydrogen_treatment constr
_refine_ls_matrix_type full
_refine_ls_number_parameters 236
_refine_ls_number_reflns 3237
_refine_ls_number_restraints 1
_refine_ls_restrained_S_all 1.009
_refine_ls_R_factor_all 0.0326
_refine_ls_R_factor_gt 0.0301
_refine_ls_shift/su_max 0.001
_refine_ls_shift/su_mean 0.000
_refine_ls_structure_factor_coef Fsqd
_refine_ls_weighting_details 'w=1/[\s^2^(Fo^2^)+(0.0566P)^2^+0.0828P] where P=(Fo^2^+2Fc^2^)/3'
_refine_ls_weighting_scheme calc
_refine_ls_wR_factor_gt 0.0810
_refine_ls_wR_factor_ref 0.0830
_reflns_Friedel_coverage 0.723
_reflns_Friedel_fraction_full 0.845
_reflns_Friedel_fraction_max 0.845
_reflns_number_gt 3059
_reflns_number_total 3237
_reflns_threshold_expression 'I > 2\s(I)'
_cod_data_source_file d2sc02497g2.cif
_cod_data_source_block 1
_cod_depositor_comments
;
The following automatic conversions were performed:

data item '_chemical_absolute_configuration' value 'RM' was changed
to 'rm' in accordance with the
/home/data/users/saulius/crontab/automatic-downloads/rss-feeds/RSC/lib/dictionaries/cif_core.dic
dictionary named 'cif_core.dic' version 2.4.2 last updated on
2011-04-26.

Automatic conversion script
Id: cif_fix_values 7556 2019-12-06 15:28:31Z antanas 
;
_cod_original_cell_volume 987.0(3)
_cod_database_code 1567425
_shelx_shelxl_version_number 2014/7
_shelx_space_group_comment
;
The symmetry employed for this shelxl refinement is uniquely defined 
by the following loop, which should always be used as a source of 
symmetry information in preference to the above space-group names. 
They are only intended as comments. 
;
_shelx_estimated_absorpt_t_max 0.960
_shelx_estimated_absorpt_t_min 0.953
_olex2_refinement_description
;
1. Fixed Uiso
 At 1.2 times of:
  All C(H) groups, All C(H,H) groups
 At 1.5 times of:
  All C(H,H,H) groups
2.a Ternary CH refined with riding coordinates:
 C6(H6), C5(H5)
2.b Secondary CH2 refined with riding coordinates:
 C13(H13A,H13B), C4(H4A,H4B), C1(H1A,H1B), C3(H3A,H3B), C2(H2A,H2B)
2.c Aromatic/amide H refined with riding coordinates:
 C20(H20), C19(H19), C16(H16), C8(H8), C12(H12), C17(H17), C11(H11), C9(H9),
 C10(H10)
2.d Idealised Me refined as rotating group:
 C21(H21A,H21B,H21C)
;
_olex2_submission_special_instructions 'No special instructions were received'

loop_
_space_group_symop_operation_xyz
'x, y, z'
'-x, y+1/2, -z'

loop_
_atom_site_label
_atom_site_type_symbol
_atom_site_fract_x
_atom_site_fract_y
_atom_site_fract_z
_atom_site_U_iso_or_equiv
_atom_site_adp_type
_atom_site_occupancy
_atom_site_site_symmetry_order
_atom_site_calc_flag
_atom_site_refinement_flags_posn
_atom_site_refinement_flags_adp
_atom_site_refinement_flags_occupancy
_atom_site_disorder_assembly
_atom_site_disorder_group
S1 S 0.51885(5) 0.65698(9) 0.67219(5) 0.03693(17) Uani 1 1 d . . . . .
O2 O 0.58980(17) 0.5385(3) 0.63883(18) 0.0514(5) Uani 1 1 d . . . . .
O1 O 0.5498(2) 0.8358(3) 0.67483(19) 0.0597(6) Uani 1 1 d . . . . .
O4 O 0.0850(3) 0.7061(4) -0.17418(18) 0.0821(9) Uani 1 1 d . . . . .
C13 C 0.3354(2) 0.6589(4) 0.43144(19) 0.0368(5) Uani 1 1 d . . . . .
H13A H 0.3977 0.7439 0.4370 0.044 Uiso 1 1 calc R . . . .
H13B H 0.3569 0.5519 0.4056 0.044 Uiso 1 1 calc R . . . .
C7 C 0.2912(2) 0.4698(3) 0.5791(2) 0.0372(5) Uani 1 1 d . . . . .
O3 O 0.1233(2) 0.7607(5) 0.3625(2) 0.0875(9) Uani 1 1 d . . . . .
C6 C 0.3471(2) 0.6353(3) 0.5617(2) 0.0353(5) Uani 1 1 d . . . . .
H6 H 0.3016 0.7302 0.5759 0.042 Uiso 1 1 calc R . . . .
C15 C 0.1719(2) 0.7124(3) 0.1988(2) 0.0396(6) Uani 1 1 d . . . . .
C20 C 0.2564(2) 0.6458(4) 0.1614(2) 0.0471(6) Uani 1 1 d . . . . .
H20 H 0.3355 0.6013 0.2209 0.057 Uiso 1 1 calc R . . . .
C19 C 0.2238(3) 0.6451(5) 0.0361(2) 0.0569(7) Uani 1 1 d . . . . .
H19 H 0.2808 0.5991 0.0118 0.068 Uiso 1 1 calc R . . . .
C16 C 0.0551(3) 0.7815(4) 0.1080(3) 0.0528(7) Uani 1 1 d . . . . .
H16 H -0.0020 0.8280 0.1320 0.063 Uiso 1 1 calc R . . . .
C8 C 0.1981(3) 0.4733(5) 0.6168(3) 0.0592(8) Uani 1 1 d . . . . .
H8 H 0.1696 0.5773 0.6313 0.071 Uiso 1 1 calc R . . . .
C14 C 0.2022(3) 0.7139(4) 0.3333(3) 0.0442(6) Uani 1 1 d . . . . .
C5 C 0.5433(3) 0.5971(4) 0.8232(2) 0.0421(6) Uani 1 1 d . . . . .
H5 H 0.5159 0.4783 0.8206 0.050 Uiso 1 1 calc R . . . .
C12 C 0.3310(3) 0.3119(4) 0.5579(3) 0.0497(7) Uani 1 1 d . . . . .
H12 H 0.3927 0.3074 0.5315 0.060 Uiso 1 1 calc R . . . .
C4 C 0.4757(3) 0.7106(5) 0.8757(3) 0.0655(10) Uani 1 1 d . . . . .
H4A H 0.3929 0.6624 0.8579 0.079 Uiso 1 1 calc R . . . .
H4B H 0.4619 0.8247 0.8404 0.079 Uiso 1 1 calc R . . . .
C18 C 0.1064(3) 0.7129(4) -0.0537(2) 0.0526(7) Uani 1 1 d . . . . .
C1 C 0.6889(3) 0.6130(5) 0.9188(3) 0.0585(9) Uani 1 1 d . . . . .
H1A H 0.7366 0.5144 0.9152 0.070 Uiso 1 1 calc R . . . .
H1B H 0.7256 0.7157 0.9041 0.070 Uiso 1 1 calc R . . . .
C17 C 0.0226(3) 0.7821(4) -0.0176(3) 0.0576(8) Uani 1 1 d . . . . .
H17 H -0.0555 0.8290 -0.0771 0.069 Uiso 1 1 calc R . . . .
C3 C 0.5691(4) 0.7144(6) 1.0177(3) 0.0799(12) Uani 1 1 d . . . . .
H3A H 0.5892 0.8317 1.0465 0.096 Uiso 1 1 calc R . . . .
H3B H 0.5298 0.6594 1.0621 0.096 Uiso 1 1 calc R . . . .
C11 C 0.2808(4) 0.1620(6) 0.5754(3) 0.0737(9) Uani 1 1 d . . . . .
H11 H 0.3092 0.0573 0.5618 0.088 Uiso 1 1 calc R . . . .
C9 C 0.1475(4) 0.3214(8) 0.6330(3) 0.0850(14) Uani 1 1 d . . . . .
H9 H 0.0847 0.3248 0.6579 0.102 Uiso 1 1 calc R . . . .
C2 C 0.6896(4) 0.6220(8) 1.0421(3) 0.0902(15) Uani 1 1 d . . . . .
H2A H 0.6905 0.5080 1.0737 0.108 Uiso 1 1 calc R . . . .
H2B H 0.7653 0.6833 1.1033 0.108 Uiso 1 1 calc R . . . .
C10 C 0.1881(4) 0.1676(8) 0.6132(3) 0.0929(15) Uani 1 1 d . . . . .
H10 H 0.1536 0.0668 0.6249 0.111 Uiso 1 1 calc R . . . .
C21 C -0.0376(5) 0.7676(9) -0.2712(3) 0.129(2) Uani 1 1 d . . . . .
H21A H -0.0458 0.7419 -0.3517 0.193 Uiso 1 1 calc GR . . . .
H21B H -0.0426 0.8890 -0.2630 0.193 Uiso 1 1 calc GR . . . .
H21C H -0.1062 0.7129 -0.2637 0.193 Uiso 1 1 calc GR . . . .

loop_
_atom_site_aniso_label
_atom_site_aniso_U_11
_atom_site_aniso_U_22
_atom_site_aniso_U_33
_atom_site_aniso_U_23
_atom_site_aniso_U_13
_atom_site_aniso_U_12
S1 0.0404(3) 0.0384(3) 0.0357(3) -0.0031(3) 0.0214(2) -0.0075(3)
O2 0.0391(10) 0.0706(14) 0.0461(10) -0.0102(9) 0.0220(8) 0.0011(9)
O1 0.0747(14) 0.0459(12) 0.0528(12) -0.0023(9) 0.0264(10) -0.0235(10)
O4 0.0867(16) 0.110(3) 0.0378(10) 0.0043(11) 0.0209(11) 0.0259(15)
C13 0.0357(11) 0.0437(12) 0.0358(11) 0.0055(13) 0.0211(9) 0.0021(14)
C7 0.0324(11) 0.0486(15) 0.0310(11) 0.0033(10) 0.0158(9) -0.0052(11)
O3 0.0595(13) 0.155(3) 0.0614(12) 0.0302(15) 0.0400(11) 0.0523(15)
C6 0.0360(11) 0.0365(14) 0.0383(11) 0.0009(10) 0.0219(9) 0.0026(11)
C15 0.0327(11) 0.0428(15) 0.0406(12) 0.0074(10) 0.0158(10) 0.0040(10)
C20 0.0412(12) 0.0546(16) 0.0417(12) 0.0098(14) 0.0170(10) 0.0167(14)
C19 0.0601(16) 0.0667(19) 0.0471(14) 0.0067(16) 0.0285(13) 0.0226(18)
C16 0.0357(13) 0.068(2) 0.0522(15) 0.0085(14) 0.0190(12) 0.0106(13)
C8 0.0445(15) 0.090(2) 0.0518(16) 0.0007(16) 0.0302(13) -0.0077(16)
C14 0.0402(13) 0.0514(16) 0.0469(13) 0.0077(11) 0.0258(11) 0.0095(11)
C5 0.0485(14) 0.0439(15) 0.0354(12) -0.0009(10) 0.0215(11) -0.0040(11)
C12 0.0494(15) 0.0426(17) 0.0559(16) -0.0028(12) 0.0247(13) -0.0095(13)
C4 0.0708(19) 0.086(3) 0.0518(15) -0.0052(15) 0.0388(15) 0.0115(17)
C18 0.0553(16) 0.0571(19) 0.0370(13) 0.0027(11) 0.0158(12) 0.0027(13)
C1 0.0499(16) 0.076(3) 0.0410(14) -0.0012(14) 0.0155(12) 0.0044(15)
C17 0.0415(14) 0.070(2) 0.0482(15) 0.0122(15) 0.0111(12) 0.0123(15)
C3 0.092(3) 0.102(3) 0.0547(17) -0.0218(18) 0.0423(19) -0.003(2)
C11 0.083(2) 0.0502(18) 0.075(2) 0.004(2) 0.0277(18) -0.018(2)
C9 0.060(2) 0.144(4) 0.059(2) 0.010(2) 0.0344(17) -0.037(3)
C2 0.075(2) 0.140(4) 0.0453(16) -0.010(2) 0.0213(16) -0.007(3)
C10 0.094(3) 0.102(3) 0.064(2) 0.017(3) 0.024(2) -0.058(3)
C21 0.114(4) 0.205(6) 0.0364(17) 0.017(3) 0.011(2) 0.058(4)

loop_
_atom_type_symbol
_atom_type_description
_atom_type_scat_dispersion_real
_atom_type_scat_dispersion_imag
_atom_type_scat_source
C C 0.0033 0.0016 'International Tables Vol C Tables 4.2.6.8 and 6.1.1.4'
H H 0.0000 0.0000 'International Tables Vol C Tables 4.2.6.8 and 6.1.1.4'
O O 0.0106 0.0060 'International Tables Vol C Tables 4.2.6.8 and 6.1.1.4'
S S 0.1246 0.1234 'International Tables Vol C Tables 4.2.6.8 and 6.1.1.4'

loop_
_geom_angle_atom_site_label_1
_geom_angle_atom_site_label_2
_geom_angle_atom_site_label_3
_geom_angle
_geom_angle_site_symmetry_1
_geom_angle_site_symmetry_3
_geom_angle_publ_flag
O2 S1 O1 117.12(14) . . ?
O2 S1 C6 108.99(11) . . ?
O2 S1 C5 107.38(13) . . ?
O1 S1 C6 106.66(13) . . ?
O1 S1 C5 108.62(13) . . ?
C5 S1 C6 107.73(12) . . ?
C18 O4 C21 117.4(3) . . ?
H13A C13 H13B 107.8 . . ?
C6 C13 H13A 109.0 . . ?
C6 C13 H13B 109.0 . . ?
C14 C13 H13A 109.0 . . ?
C14 C13 H13B 109.0 . . ?
C14 C13 C6 113.02(18) . . ?
C8 C7 C6 120.1(3) . . ?
C8 C7 C12 118.4(3) . . ?
C12 C7 C6 121.6(2) . . ?
S1 C6 H6 108.0 . . ?
C13 C6 S1 105.25(15) . . ?
C13 C6 H6 108.0 . . ?
C7 C6 S1 112.46(16) . . ?
C7 C6 C13 114.9(2) . . ?
C7 C6 H6 108.0 . . ?
C20 C15 C16 118.6(2) . . ?
C20 C15 C14 122.3(2) . . ?
C16 C15 C14 119.1(2) . . ?
C15 C20 H20 119.8 . . ?
C19 C20 C15 120.4(2) . . ?
C19 C20 H20 119.8 . . ?
C20 C19 H19 119.8 . . ?
C20 C19 C18 120.4(3) . . ?
C18 C19 H19 119.8 . . ?
C15 C16 H16 119.4 . . ?
C17 C16 C15 121.1(3) . . ?
C17 C16 H16 119.4 . . ?
C7 C8 H8 120.1 . . ?
C7 C8 C9 119.9(4) . . ?
C9 C8 H8 120.1 . . ?
O3 C14 C13 120.8(2) . . ?
O3 C14 C15 121.1(2) . . ?
C15 C14 C13 118.1(2) . . ?
S1 C5 H5 109.3 . . ?
C4 C5 S1 115.1(2) . . ?
C4 C5 H5 109.3 . . ?
C4 C5 C1 104.7(2) . . ?
C1 C5 S1 108.80(19) . . ?
C1 C5 H5 109.3 . . ?
C7 C12 H12 119.4 . . ?
C11 C12 C7 121.2(3) . . ?
C11 C12 H12 119.4 . . ?
C5 C4 H4A 110.9 . . ?
C5 C4 H4B 110.9 . . ?
C5 C4 C3 104.3(3) . . ?
H4A C4 H4B 108.9 . . ?
C3 C4 H4A 110.9 . . ?
C3 C4 H4B 110.9 . . ?
O4 C18 C19 115.3(3) . . ?
O4 C18 C17 125.0(3) . . ?
C17 C18 C19 119.7(2) . . ?
C5 C1 H1A 111.2 . . ?
C5 C1 H1B 111.2 . . ?
H1A C1 H1B 109.1 . . ?
C2 C1 C5 102.9(3) . . ?
C2 C1 H1A 111.2 . . ?
C2 C1 H1B 111.2 . . ?
C16 C17 H17 120.1 . . ?
C18 C17 C16 119.7(2) . . ?
C18 C17 H17 120.1 . . ?
C4 C3 H3A 110.1 . . ?
C4 C3 H3B 110.1 . . ?
H3A C3 H3B 108.4 . . ?
C2 C3 C4 108.1(3) . . ?
C2 C3 H3A 110.1 . . ?
C2 C3 H3B 110.1 . . ?
C12 C11 H11 120.1 . . ?
C10 C11 C12 119.8(4) . . ?
C10 C11 H11 120.1 . . ?
C8 C9 H9 119.4 . . ?
C10 C9 C8 121.3(3) . . ?
C10 C9 H9 119.4 . . ?
C1 C2 H2A 110.5 . . ?
C1 C2 H2B 110.5 . . ?
C3 C2 C1 106.3(3) . . ?
C3 C2 H2A 110.5 . . ?
C3 C2 H2B 110.5 . . ?
H2A C2 H2B 108.7 . . ?
C11 C10 H10 120.2 . . ?
C9 C10 C11 119.5(4) . . ?
C9 C10 H10 120.2 . . ?
O4 C21 H21A 109.5 . . ?
O4 C21 H21B 109.5 . . ?
O4 C21 H21C 109.5 . . ?
H21A C21 H21B 109.5 . . ?
H21A C21 H21C 109.5 . . ?
H21B C21 H21C 109.5 . . ?

loop_
_geom_bond_atom_site_label_1
_geom_bond_atom_site_label_2
_geom_bond_distance
_geom_bond_site_symmetry_2
_geom_bond_publ_flag
S1 O2 1.4351(19) . ?
S1 O1 1.442(2) . ?
S1 C6 1.821(2) . ?
S1 C5 1.783(2) . ?
O4 C18 1.366(3) . ?
O4 C21 1.439(5) . ?
C13 H13A 0.9700 . ?
C13 H13B 0.9700 . ?
C13 C6 1.538(3) . ?
C13 C14 1.507(3) . ?
C7 C6 1.514(3) . ?
C7 C8 1.384(4) . ?
C7 C12 1.389(4) . ?
O3 C14 1.207(3) . ?
C6 H6 0.9800 . ?
C15 C20 1.386(4) . ?
C15 C16 1.394(4) . ?
C15 C14 1.500(3) . ?
C20 H20 0.9300 . ?
C20 C19 1.383(4) . ?
C19 H19 0.9300 . ?
C19 C18 1.391(4) . ?
C16 H16 0.9300 . ?
C16 C17 1.386(4) . ?
C8 H8 0.9300 . ?
C8 C9 1.387(6) . ?
C5 H5 0.9800 . ?
C5 C4 1.529(4) . ?
C5 C1 1.547(4) . ?
C12 H12 0.9300 . ?
C12 C11 1.377(5) . ?
C4 H4A 0.9700 . ?
C4 H4B 0.9700 . ?
C4 C3 1.538(5) . ?
C18 C17 1.376(4) . ?
C1 H1A 0.9700 . ?
C1 H1B 0.9700 . ?
C1 C2 1.501(5) . ?
C17 H17 0.9300 . ?
C3 H3A 0.9700 . ?
C3 H3B 0.9700 . ?
C3 C2 1.494(6) . ?
C11 H11 0.9300 . ?
C11 C10 1.380(6) . ?
C9 H9 0.9300 . ?
C9 C10 1.360(7) . ?
C2 H2A 0.9700 . ?
C2 H2B 0.9700 . ?
C10 H10 0.9300 . ?
C21 H21A 0.9600 . ?
C21 H21B 0.9600 . ?
C21 H21C 0.9600 . ?

loop_
_geom_torsion_atom_site_label_1
_geom_torsion_atom_site_label_2
_geom_torsion_atom_site_label_3
_geom_torsion_atom_site_label_4
_geom_torsion
_geom_torsion_site_symmetry_1
_geom_torsion_site_symmetry_2
_geom_torsion_site_symmetry_3
_geom_torsion_site_symmetry_4
_geom_torsion_publ_flag
S1 C5 C4 C3 -145.3(2) . . . . ?
S1 C5 C1 C2 160.5(3) . . . . ?
O2 S1 C6 C13 -54.6(2) . . . . ?
O2 S1 C6 C7 71.18(19) . . . . ?
O2 S1 C5 C4 179.4(2) . . . . ?
O2 S1 C5 C1 62.3(2) . . . . ?
O1 S1 C6 C13 72.8(2) . . . . ?
O1 S1 C6 C7 -161.50(17) . . . . ?
O1 S1 C5 C4 51.9(3) . . . . ?
O1 S1 C5 C1 -65.3(2) . . . . ?
O4 C18 C17 C16 180.0(3) . . . . ?
C7 C8 C9 C10 0.4(5) . . . . ?
C7 C12 C11 C10 0.8(5) . . . . ?
C6 S1 C5 C4 -63.3(2) . . . . ?
C6 S1 C5 C1 179.56(19) . . . . ?
C6 C13 C14 O3 11.6(4) . . . . ?
C6 C13 C14 C15 -169.8(2) . . . . ?
C6 C7 C8 C9 -179.8(3) . . . . ?
C6 C7 C12 C11 179.2(3) . . . . ?
C15 C20 C19 C18 0.7(6) . . . . ?
C15 C16 C17 C18 0.2(5) . . . . ?
C20 C15 C16 C17 0.9(5) . . . . ?
C20 C15 C14 C13 7.0(4) . . . . ?
C20 C15 C14 O3 -174.4(3) . . . . ?
C20 C19 C18 O4 179.7(3) . . . . ?
C20 C19 C18 C17 0.5(6) . . . . ?
C19 C18 C17 C16 -0.9(5) . . . . ?
C16 C15 C20 C19 -1.3(5) . . . . ?
C16 C15 C14 C13 -172.5(3) . . . . ?
C16 C15 C14 O3 6.1(5) . . . . ?
C8 C7 C6 S1 115.3(2) . . . . ?
C8 C7 C6 C13 -124.4(3) . . . . ?
C8 C7 C12 C11 -0.8(4) . . . . ?
C8 C9 C10 C11 -0.4(6) . . . . ?
C14 C13 C6 S1 -157.4(2) . . . . ?
C14 C13 C6 C7 78.4(3) . . . . ?
C14 C15 C20 C19 179.2(3) . . . . ?
C14 C15 C16 C17 -179.6(3) . . . . ?
C5 S1 C6 C13 -170.77(19) . . . . ?
C5 S1 C6 C7 -45.0(2) . . . . ?
C5 C4 C3 C2 5.4(4) . . . . ?
C5 C1 C2 C3 -33.6(4) . . . . ?
C12 C7 C6 S1 -64.7(3) . . . . ?
C12 C7 C6 C13 55.6(3) . . . . ?
C12 C7 C8 C9 0.2(4) . . . . ?
C12 C11 C10 C9 -0.1(6) . . . . ?
C4 C5 C1 C2 36.9(4) . . . . ?
C4 C3 C2 C1 17.9(5) . . . . ?
C1 C5 C4 C3 -25.9(3) . . . . ?
C21 O4 C18 C19 177.3(4) . . . . ?
C21 O4 C18 C17 -3.6(6) . . . . ?
